data_2022591
loop_
_publ_author_name
'Arnold, Emily L.'
'Keeble, Dean S.'
'Evans, J. P. O.'
'Greenwood, Charlene'
'Rogers, Keith D.'

_publ_section_title
;
 Investigating pair distribution function use in analysis of
 nanocrystalline hydroxyapatite and carbonate-substituted hydroxyapatite
;
_journal_coeditor_code CU3180
_journal_issue 5
_journal_name_full 'Acta Crystallographica Section C'
_journal_page_first
;
;
_journal_paper_doi 10.1107/S2053229622003400
_journal_volume 78
_journal_year 2022
_chemical_formula_iupac 'Ca10.974 P6.012 O27.64'
_chemical_formula_moiety '6(O4.23 P), 2(O1.13), 4(Ca1.01), 6(Ca1.15)'
_chemical_formula_sum 'Ca10.974 O27.64 P6.012'
_chemical_formula_weight 1068.3
_space_group_IT_number 1
_space_group_name_Hall 'P 1'
_space_group_name_H-M_alt 'P 1'
_symmetry_cell_setting triclinic
_symmetry_space_group_name_Hall 'P 1'
_symmetry_space_group_name_H-M 'P 1'
_cell_angle_alpha 90
_cell_angle_beta 90
_cell_angle_gamma 120
_cell_formula_units_Z 1
_cell_length_a 9.4490(7)
_cell_length_b 9.4490(7)
_cell_length_c 6.9080(10)
_cell_measurement_reflns_used ??
_cell_measurement_temperature 298
_cell_measurement_theta_max ??
_cell_measurement_theta_min ??
_cell_volume 534.14(10)
_computing_cell_refinement
;
Topas-ACADEMIC (Coelho, 2018; Coelho <i>et al.</i>, 2015)
;
_computing_data_collection
;
DAWN (Filik <i>et al.</i>,  2017) and GudrunX (Soper & Barney,
2011)
;
_diffrn_ambient_temperature 298
_diffrn_measurement_device_type 'PerkinElmer XRD4343'
_diffrn_measurement_method
;
1D profile data inegrated from 2D area detector
;
_diffrn_radiation_type Synchrotron
_diffrn_radiation_wavelength 0.161669
_diffrn_reflns_limit_h_max ??
_diffrn_reflns_limit_h_min ??
_diffrn_reflns_limit_k_max ??
_diffrn_reflns_limit_k_min ??
_diffrn_reflns_limit_l_max ??
_diffrn_reflns_limit_l_min ??
_diffrn_reflns_number ??
_diffrn_reflns_theta_max ??
_diffrn_standards_decay_% 0
_diffrn_standards_interval_count 0
_diffrn_standards_number 1
_exptl_absorpt_coefficient_mu ??
_exptl_crystal_density_diffrn 3.3209
_exptl_crystal_density_method 'not measured'
_exptl_crystal_description platy
_pd_char_colour white
_pd_proc_ls_prof_R_factor -8.488
_pd_proc_ls_prof_wR_factor 0.201
_refine_diff_density_max ??
_refine_diff_density_min ??
_refine_ls_goodness_of_fit_all 0.194291111
_refine_ls_number_parameters 40
_refine_ls_number_reflns ??
_refine_ls_shift/su_max ??
_refine_ls_structure_factor_coef ??
_refine_ls_weighting_scheme calc
_reflns_number_gt ??
_reflns_number_total ??
_reflns_threshold_expression ??
_cod_data_source_file cu3180sup1.cif
_cod_data_source_block I
_cod_original_cell_volume 534.16(11)
_cod_original_sg_symbol_H-M P1
_cod_original_formula_sum 'Ca10.974 P6.012 O27.64'
_cod_database_code 2022591

loop_
_space_group_symop_operation_xyz
'x, y, z'

loop_
_atom_site_type_symbol
_atom_site_label
_atom_site_fract_x
_atom_site_fract_y
_atom_site_fract_z
_atom_site_U_iso_or_equiv
_atom_site_occupancy
_atom_site_symmetry_multiplicity
P P1 0.399(2) 0.369(2) 0.25 0.0062 1.002(12) 1
O O11 0.330(7) 0.483(7) 0.25 0.0139 0.96(4) 1
O O21 0.586(7) 0.459(11) 0.25 0.0188 1.07(4) 1
O O31 0.327(9) 0.242(7) 0.086(8) 0.0242 1.10(3) 1
O O41 0.355(9) 0.266(8) 0.436(6) 0.0242 1.10(3) 1
P P2 0.601(2) 0.631(2) 0.75 0.0062 1.002(12) 1
O O12 0.670(7) 0.517(7) 0.75 0.0139 0.96(4) 1
O O22 0.414(7) 0.541(11) 0.75 0.0188 1.07(4) 1
O O32 0.645(9) 0.734(8) 0.936(6) 0.0242 1.10(3) 1
O O42 0.673(9) 0.758(7) 0.586(8) 0.0242 1.10(3) 1
P P3 0.631(2) 0.030(3) 0.25 0.0062 1.002(12) 1
O O13 0.517(7) -0.154(6) 0.25 0.0139 0.96(4) 1
O O23 0.541(11) 0.127(11) 0.25 0.0188 1.07(4) 1
O O33 0.758(7) 0.084(8) 0.086(8) 0.0242 1.10(3) 1
O O43 0.734(8) 0.088(7) 0.436(6) 0.0242 1.10(3) 1
P P4 0.369(2) 0.970(3) 0.75 0.0062 1.002(12) 1
O O14 0.483(7) 1.154(6) 0.75 0.0139 0.96(4) 1
O O24 0.459(11) 0.873(11) 0.75 0.0188 1.07(4) 1
O O34 0.266(8) 0.912(7) 0.936(6) 0.0242 1.10(3) 1
O O44 0.242(7) 0.916(8) 0.586(8) 0.0242 1.10(3) 1
P P5 0.970(3) 0.601(2) 0.25 0.0062 1.002(12) 1
O O15 1.154(6) 0.670(7) 0.25 0.0139 0.96(4) 1
O O25 0.873(11) 0.414(7) 0.25 0.0188 1.07(4) 1
O O35 0.916(8) 0.673(9) 0.086(8) 0.0242 1.10(3) 1
O O45 0.912(7) 0.645(9) 0.436(6) 0.0242 1.10(3) 1
P P6 0.030(3) 0.399(2) 0.75 0.0062 1.002(12) 1
O O16 -0.154(6) 0.330(7) 0.75 0.0139 0.96(4) 1
O O26 0.127(11) 0.586(7) 0.75 0.0188 1.07(4) 1
O O36 0.088(7) 0.355(9) 0.936(6) 0.0242 1.10(3) 1
O O46 0.084(8) 0.327(9) 0.586(8) 0.0242 1.10(3) 1
Ca Ca11 0.3333333 0.6666667 0.0040(5) 0.0079 1.014(14) 1
Ca Ca12 0.6666667 0.3333333 0.9960(5) 0.0079 1.014(14) 1
Ca Ca13 0.6666667 0.3333333 0.5040(5) 0.0079 1.014(14) 1
Ca Ca14 0.3333333 0.6666667 0.4960(5) 0.0079 1.014(14) 1
Ca Ca21 0.2475(3) 0.9943(3) 0.25 0.0080 1.153(7) 1
Ca Ca22 0.7525(3) 0.0057(3) 0.75 0.0080 1.153(7) 1
Ca Ca23 0.0057(3) 0.2532(4) 0.25 0.0080 1.153(7) 1
Ca Ca24 0.9943(3) 0.7468(4) 0.75 0.0080 1.153(7) 1
Ca Ca25 0.7468(4) 0.7525(3) 0.25 0.0080 1.153(7) 1
Ca Ca26 0.2532(4) 0.2475(3) 0.75 0.0080 1.153(7) 1
O O1 0 0 0.201(3) 0.0238 1.13(8) 1
O O2 0 0 0.701(3) 0.0238 1.13(8) 1

loop_
_geom_angle_atom_site_label_1
_geom_angle_atom_site_label_2
_geom_angle_atom_site_label_3
_geom_angle
O11 P1 O21 ??
O11 P1 O31 ??

loop_
_geom_bond_atom_site_label_1
_geom_bond_atom_site_label_2
_geom_bond_distance
P1 O11 ??
P1 O21 ??
